data_7238279
loop_
_publ_author_name
'Aaker\"oy, Christer B.'
'Desper, John'
'Haque, Naheed'
'Hussain, Izhar'

_publ_section_title
;
 Effective double-ended chelating agents: crystal structures of
 N,N,N&#x2032;,N&#x2032;-tetraacetyl diamino derivatives and their
 chelates
;
_journal_issue 10
_journal_name_full CrystEngComm
_journal_page_first 3218
_journal_paper_doi 10.1039/c004168h
_journal_volume 12
_journal_year 2010
_chemical_formula_moiety 'C14 H22 N2 O4'
_chemical_formula_sum 'C14 H22 N2 O4'
_chemical_formula_weight 282.34
_chemical_name_systematic
;
N,N,N',N'-tetraacetyl 1,4-cyclohexanediamine
;
_space_group_IT_number 14
_space_group_name_Hall '-P 2ybc'
_space_group_name_H-M_alt 'P 1 21/c 1'
_symmetry_cell_setting monoclinic
_symmetry_space_group_name_H-M 'P 1 21/c 1'
_atom_sites_solution_hydrogens geom
_atom_sites_solution_primary direct
_atom_sites_solution_secondary difmap
_audit_creation_method SHELXL-97
_cell_angle_alpha 90.00
_cell_angle_beta 107.176(7)
_cell_angle_gamma 90.00
_cell_formula_units_Z 2
_cell_length_a 12.3457(13)
_cell_length_b 5.8212(6)
_cell_length_c 10.0737(10)
_cell_measurement_reflns_used 1423
_cell_measurement_temperature 173(2)
_cell_measurement_theta_max 28.60
_cell_measurement_theta_min 2.45
_cell_volume 691.68(13)
_computing_cell_refinement 'Bruker XSCANS'
_computing_data_collection 'Bruker XSCANS'
_computing_data_reduction 'Bruker SHELXTL'
_computing_molecular_graphics 'Bruker SHELXTL'
_computing_publication_material 'Bruker SHELXTL'
_computing_structure_refinement 'SHELXL-97 (Sheldrick, 1997)'
_computing_structure_solution 'SHELXS-97 (Sheldrick, 1990)'
_diffrn_ambient_temperature 173(2)
_diffrn_measured_fraction_theta_full 0.932
_diffrn_measured_fraction_theta_max 0.932
_diffrn_measurement_device_type 'CCD area detector'
_diffrn_measurement_method 'phi and omega scans'
_diffrn_radiation_monochromator graphite
_diffrn_radiation_source 'fine-focus sealed tube'
_diffrn_radiation_type MoK\a
_diffrn_radiation_wavelength 0.71073
_diffrn_reflns_av_R_equivalents 0.1136
_diffrn_reflns_av_sigmaI/netI 0.0697
_diffrn_reflns_limit_h_max 16
_diffrn_reflns_limit_h_min -15
_diffrn_reflns_limit_k_max 7
_diffrn_reflns_limit_k_min -7
_diffrn_reflns_limit_l_max 13
_diffrn_reflns_limit_l_min -13
_diffrn_reflns_number 4787
_diffrn_reflns_theta_full 28.29
_diffrn_reflns_theta_max 28.29
_diffrn_reflns_theta_min 1.73
_exptl_absorpt_coefficient_mu 0.099
_exptl_absorpt_correction_type none
_exptl_crystal_colour colorless
_exptl_crystal_density_diffrn 1.356
_exptl_crystal_density_method 'not measured'
_exptl_crystal_description plate
_exptl_crystal_F_000 304
_exptl_crystal_size_max 0.40
_exptl_crystal_size_mid 0.30
_exptl_crystal_size_min 0.15
_refine_diff_density_max 0.317
_refine_diff_density_min -0.402
_refine_diff_density_rms 0.101
_refine_ls_extinction_method none
_refine_ls_goodness_of_fit_ref 1.331
_refine_ls_hydrogen_treatment constr
_refine_ls_matrix_type full
_refine_ls_number_parameters 91
_refine_ls_number_reflns 1605
_refine_ls_number_restraints 0
_refine_ls_restrained_S_all 1.331
_refine_ls_R_factor_all 0.0751
_refine_ls_R_factor_gt 0.0680
_refine_ls_shift/su_max 0.000
_refine_ls_shift/su_mean 0.000
_refine_ls_structure_factor_coef Fsqd
_refine_ls_weighting_details 'calc w=1/[\s^2^(Fo^2^)+(0.1000P)^2^+0.0000P] where P=(Fo^2^+2Fc^2^)/3'
_refine_ls_weighting_scheme calc
_refine_ls_wR_factor_gt 0.1739
_refine_ls_wR_factor_ref 0.1830
_reflns_number_gt 1361
_reflns_number_total 1605
_reflns_threshold_expression >2sigma(I)
_cod_data_source_file c004168h.txt
_cod_data_source_block ih0509m(4)
_cod_depositor_comments
;
The following automatic conversions were performed:

data item '_symmetry_cell_setting' value 'Monoclinic' was changed to
'monoclinic' in accordance with the
/home/saulius/struct/COD-crude-data/automatic-downloads/DataCite-retrospective/RSC/depositions/lib/dictionaries/cif_core.dic
dictionary named 'cif_core.dic' version 2.4.2 last updated on
2011-04-26.

Automatic conversion script
Id: cif_fix_values 6909 2019-04-08 15:41:33Z antanas 
;
_cod_original_cell_volume 691.68(12)
_cod_original_sg_symbol_H-M P2(1)/c
_cod_database_code 7238279

loop_
_symmetry_equiv_pos_as_xyz
'x, y, z'
'-x, y+1/2, -z+1/2'
'-x, -y, -z'
'x, -y-1/2, z-1/2'

loop_
_atom_site_label
_atom_site_type_symbol
_atom_site_fract_x
_atom_site_fract_y
_atom_site_fract_z
_atom_site_U_iso_or_equiv
_atom_site_adp_type
_atom_site_occupancy
_atom_site_symmetry_multiplicity
_atom_site_calc_flag
_atom_site_refinement_flags
C11 C 0.37765(11) 0.5039(2) 0.44362(13) 0.0184(4) Uani 1 1 d .
H11 H 0.3783 0.6023 0.3625 0.022 Uiso 1 1 calc R
N11 N 0.25611(10) 0.4610(2) 0.43046(11) 0.0191(3) Uani 1 1 d .
C12 C 0.44439(12) 0.2886(2) 0.43218(14) 0.0206(4) Uani 1 1 d .
H12A H 0.4044 0.2028 0.3470 0.025 Uiso 1 1 calc R
H12B H 0.4507 0.1877 0.5132 0.025 Uiso 1 1 calc R
C16 C 0.43739(12) 0.6433(3) 0.57294(14) 0.0208(4) Uani 1 1 d .
H16A H 0.4436 0.5507 0.6573 0.025 Uiso 1 1 calc R
H16B H 0.3927 0.7829 0.5772 0.025 Uiso 1 1 calc R
C21 C 0.17293(12) 0.6139(2) 0.35420(13) 0.0218(4) Uani 1 1 d .
O21 O 0.07827(9) 0.6137(2) 0.36504(12) 0.0332(4) Uani 1 1 d .
C22 C 0.20528(13) 0.7824(3) 0.25929(15) 0.0280(4) Uani 1 1 d .
H22A H 0.2406 0.7002 0.1979 0.042 Uiso 1 1 calc R
H22B H 0.2590 0.8945 0.3149 0.042 Uiso 1 1 calc R
H22C H 0.1373 0.8624 0.2032 0.042 Uiso 1 1 calc R
C31 C 0.22790(12) 0.2845(3) 0.50967(13) 0.0205(4) Uani 1 1 d .
O31 O 0.30221(9) 0.1994(2) 0.60468(10) 0.0282(4) Uani 1 1 d .
C32 C 0.10962(13) 0.1927(3) 0.47195(16) 0.0284(4) Uani 1 1 d .
H32A H 0.0632 0.2907 0.5126 0.043 Uiso 1 1 calc R
H32B H 0.1107 0.0360 0.5079 0.043 Uiso 1 1 calc R
H32C H 0.0774 0.1911 0.3706 0.043 Uiso 1 1 calc R

loop_
_atom_site_aniso_label
_atom_site_aniso_U_11
_atom_site_aniso_U_22
_atom_site_aniso_U_33
_atom_site_aniso_U_23
_atom_site_aniso_U_13
_atom_site_aniso_U_12
C11 0.0115(7) 0.0210(7) 0.0225(6) 0.0008(5) 0.0047(5) -0.0009(5)
N11 0.0135(6) 0.0215(6) 0.0220(6) 0.0014(4) 0.0050(4) -0.0001(5)
C12 0.0156(7) 0.0203(7) 0.0253(6) -0.0040(5) 0.0052(5) -0.0017(5)
C16 0.0164(7) 0.0212(7) 0.0259(6) -0.0034(5) 0.0080(5) -0.0003(5)
C21 0.0180(7) 0.0224(8) 0.0235(6) -0.0013(5) 0.0040(5) 0.0019(6)
O21 0.0188(6) 0.0362(7) 0.0466(7) 0.0094(5) 0.0127(5) 0.0061(5)
C22 0.0218(8) 0.0287(8) 0.0322(7) 0.0078(6) 0.0058(6) 0.0040(6)
C31 0.0195(7) 0.0219(8) 0.0217(6) -0.0019(5) 0.0086(5) -0.0004(5)
O31 0.0226(6) 0.0326(7) 0.0279(6) 0.0088(4) 0.0049(4) -0.0007(4)
C32 0.0199(8) 0.0250(8) 0.0407(8) 0.0009(6) 0.0096(6) -0.0047(6)

loop_
_atom_type_symbol
_atom_type_description
_atom_type_scat_dispersion_real
_atom_type_scat_dispersion_imag
_atom_type_scat_source
C C 0.0033 0.0016 'International Tables Vol C Tables 4.2.6.8 and 6.1.1.4'
H H 0.0000 0.0000 'International Tables Vol C Tables 4.2.6.8 and 6.1.1.4'
N N 0.0061 0.0033 'International Tables Vol C Tables 4.2.6.8 and 6.1.1.4'
O O 0.0106 0.0060 'International Tables Vol C Tables 4.2.6.8 and 6.1.1.4'

loop_
_geom_angle_atom_site_label_1
_geom_angle_atom_site_label_2
_geom_angle_atom_site_label_3
_geom_angle
_geom_angle_site_symmetry_1
_geom_angle_site_symmetry_3
N11 C11 C12 114.15(11) . .
N11 C11 C16 112.67(11) . .
C12 C11 C16 111.47(11) . .
N11 C11 H11 105.9 . .
C12 C11 H11 105.9 . .
C16 C11 H11 105.9 . .
C21 N11 C31 120.66(12) . .
C21 N11 C11 119.86(11) . .
C31 N11 C11 118.96(11) . .
C11 C12 C16 109.43(11) . 3_666
C11 C12 H12A 109.8 . .
C16 C12 H12A 109.8 3_666 .
C11 C12 H12B 109.8 . .
C16 C12 H12B 109.8 3_666 .
H12A C12 H12B 108.2 . .
C11 C16 C12 109.55(11) . 3_666
C11 C16 H16A 109.8 . .
C12 C16 H16A 109.8 3_666 .
C11 C16 H16B 109.8 . .
C12 C16 H16B 109.8 3_666 .
H16A C16 H16B 108.2 . .
O21 C21 N11 121.46(14) . .
O21 C21 C22 120.32(13) . .
N11 C21 C22 118.21(13) . .
C21 C22 H22A 109.5 . .
C21 C22 H22B 109.5 . .
H22A C22 H22B 109.5 . .
C21 C22 H22C 109.5 . .
H22A C22 H22C 109.5 . .
H22B C22 H22C 109.5 . .
O31 C31 N11 119.17(14) . .
O31 C31 C32 120.46(14) . .
N11 C31 C32 120.26(12) . .
C31 C32 H32A 109.5 . .
C31 C32 H32B 109.5 . .
H32A C32 H32B 109.5 . .
C31 C32 H32C 109.5 . .
H32A C32 H32C 109.5 . .
H32B C32 H32C 109.5 . .

loop_
_geom_bond_atom_site_label_1
_geom_bond_atom_site_label_2
_geom_bond_distance
_geom_bond_site_symmetry_2
C11 N11 1.4879(17) .
C11 C12 1.523(2) .
C11 C16 1.5270(18) .
C11 H11 1.0000 .
N11 C21 1.4037(18) .
N11 C31 1.4066(19) .
C12 C16 1.5278(19) 3_666
C12 H12A 0.9900 .
C12 H12B 0.9900 .
C16 C12 1.5278(19) 3_666
C16 H16A 0.9900 .
C16 H16B 0.9900 .
C21 O21 1.2053(19) .
C21 C22 1.5041(19) .
C22 H22A 0.9800 .
C22 H22B 0.9800 .
C22 H22C 0.9800 .
C31 O31 1.2183(18) .
C31 C32 1.495(2) .
C32 H32A 0.9800 .
C32 H32B 0.9800 .
C32 H32C 0.9800 .

loop_
_geom_torsion_atom_site_label_1
_geom_torsion_atom_site_label_2
_geom_torsion_atom_site_label_3
_geom_torsion_atom_site_label_4
_geom_torsion
_geom_torsion_site_symmetry_4
C12 C11 N11 C21 -139.45(13) .
C16 C11 N11 C21 92.09(14) .
C12 C11 N11 C31 48.76(15) .
C16 C11 N11 C31 -79.70(16) .
N11 C11 C12 C16 172.26(10) 3_666
C16 C11 C12 C16 -58.67(16) 3_666
N11 C11 C16 C12 -171.42(11) 3_666
C12 C11 C16 C12 58.74(16) 3_666
C31 N11 C21 O21 7.6(2) .
C11 N11 C21 O21 -164.09(13) .
C31 N11 C21 C22 -173.40(12) .
C11 N11 C21 C22 14.95(18) .
C21 N11 C31 O31 -158.41(13) .
C11 N11 C31 O31 13.31(19) .
C21 N11 C31 C32 25.38(19) .
C11 N11 C31 C32 -162.90(12) .
